data_9000708
loop_
_publ_author_name
'Winter, J. K.'
'Okamura, F. P.'
'Ghose, S.'

_publ_section_title
;
 A high-temperature structural study of high albite, monalbite, and the
 analbite - monalbite phase transition
 T = 1060 deg C, sample = monalbite
 Note: this sample of feldspar is from Tiburon, Marin County, California, USA
;
_journal_name_full 'American Mineralogist'
_journal_page_first 409
_journal_page_last 423
_journal_volume 64
_journal_year 1979
_chemical_formula_sum 'Al Na O8 Si3'
_chemical_name_mineral Albite
_space_group_IT_number 12
_symmetry_space_group_name_Hall '-C 2y'
_symmetry_space_group_name_H-M 'C 1 2/m 1'
_cell_angle_alpha 90
_cell_angle_beta 116.01
_cell_angle_gamma 90
_cell_formula_units_Z 4
_cell_length_a 8.297
_cell_length_b 12.994
_cell_length_c 7.144
_cell_volume 692.195
_diffrn_ambient_temperature 1333.15
_exptl_crystal_density_diffrn 2.516
_cod_original_formula_sum 'Na (Si3 Al) O8'
_cod_database_code 9000708

loop_
_symmetry_equiv_pos_as_xyz
x,y,z
1/2+x,1/2+y,z
x,-y,z
1/2+x,1/2-y,z
-x,y,-z
1/2-x,1/2+y,-z
-x,-y,-z
1/2-x,1/2-y,-z

loop_
_atom_site_aniso_label
_atom_site_aniso_U_11
_atom_site_aniso_U_22
_atom_site_aniso_U_33
_atom_site_aniso_U_12
_atom_site_aniso_U_13
_atom_site_aniso_U_23
Na 0.16366 0.23523 0.16435 0.00000 0.01868 0.00000
Si1 0.06169 0.03593 0.03091 -0.00393 0.01479 -0.00085
Al1 0.06169 0.03593 0.03091 -0.00393 0.01479 -0.00085
Si2 0.05465 0.02908 0.04072 -0.00344 0.01285 -0.00127
Al2 0.05465 0.02908 0.04072 -0.00344 0.01285 -0.00127
Oa1 0.08591 0.06501 0.04553 0.00000 0.04366 0.00000
Oa2 0.07915 0.03250 0.06578 0.00000 0.02231 0.00000
Ob 0.06620 0.08383 0.08834 -0.03092 0.04220 0.00634
Oc 0.10197 0.04191 0.07267 -0.00834 0.02644 -0.00507
Od 0.07211 0.07271 0.04824 0.00884 0.00679 0.00972

loop_
_atom_site_label
_atom_site_fract_x
_atom_site_fract_y
_atom_site_fract_z
_atom_site_occupancy
_atom_site_type_symbol
_atom_site_attached_hydrogens
Na 0.27750 0.00000 0.13850 1.00000 Na 0
Si1 0.00840 0.17870 0.22360 0.75000 Si 0
Al1 0.00840 0.17870 0.22360 0.25000 Al 0
Si2 0.69750 0.11660 0.34210 0.75000 Si 0
Al2 0.69750 0.11660 0.34210 0.25000 Al 0
Oa1 0.00000 0.14110 0.00000 1.00000 O 0
Oa2 0.61260 0.00000 0.28520 1.00000 O 0
Ob 0.82270 0.13660 0.22460 1.00000 O 0
Oc 0.02940 0.30490 0.25370 1.00000 O 0
Od 0.18730 0.12330 0.40440 1.00000 O 0

loop_
_cod_changelog_entry_id
_cod_changelog_entry_author
_cod_changelog_entry_date
_cod_changelog_entry_text
1
;cod-tools version 3.8.0
Id: cif_guess_AMCSD_atom_types 9581 2023-05-17 12:35:41Z saulius
;
2023-05-18T08:39:14+03:00
;Derived atom types and hydrogen counts
from atom names that follow the AMCSD naming convention
(Wat == water, O-H == hydroxyl).
;
